data_4321100
loop_
_publ_author_name
'Enrique Colacio'
'Mustapha Ghazi'
'Raikko Kivek\"as'
'Jos\'e Mar\'ia Moreno'

_publ_contact_author
;
     J.M. Moreno
     Departamento de Qu\'imica Inorg\'anica.
     Facultad de Ciencias.
     Universidad de Granada
     18071-Granada
     SPAIN
;
_publ_contact_author_email jmoreno@ugr.es
_publ_contact_author_fax +34-958-248526
_publ_contact_author_phone +34-958-243236
_publ_section_title
;
 Helical-Chain Copper(II) Complexes and a Cyclic Tetranuclear Copper(II)
 Complex with Single Syn-Anti Carboxylate Bridges and Ferromagnetic
 Exchange Interactions
;
_journal_name_full 'Inorganic Chemistry'
_journal_page_first 2882
_journal_page_last 2890
_journal_paper_doi 10.1021/ic991209k
_journal_volume 39
_journal_year 2000
_chemical_formula_sum 'C10 H17 Cl Cu N2 O9'
_chemical_formula_weight 408.25
_chemical_name_systematic
; 
 ? 
;
_space_group_IT_number 14
_symmetry_cell_setting monoclinic
_symmetry_space_group_name_Hall '-P 2ybc'
_symmetry_space_group_name_H-M 'P 1 21/c 1'
_atom_sites_solution_hydrogens geom
_atom_sites_solution_primary direct
_atom_sites_solution_secondary difmap
_audit_creation_method SHELXL
_cell_angle_alpha 90.00
_cell_angle_beta 100.432(8)
_cell_angle_gamma 90.00
_cell_formula_units_Z 4
_cell_length_a 13.1234(10)
_cell_length_b 7.7098(4)
_cell_length_c 16.126(2)
_cell_measurement_reflns_used 38
_cell_measurement_temperature 293(2)
_cell_measurement_theta_max 12.46
_cell_measurement_theta_min 6.86
_cell_volume 1604.6(3)
_computing_cell_refinement 'Siemens XSCANS'
_computing_data_collection 'Siemens XSCANS'
_computing_data_reduction 'SHELXTL-PC V5.0 (Siemens, 1994)'
_computing_molecular_graphics 'SHELXTL-PC V5.0 (Siemens, 1994)'
_computing_publication_material 'SHELXTL-PC V5.0 (Siemens, 1994)'
_computing_structure_refinement 'SHELXL-93 (Sheldrick, 1993)'
_computing_structure_solution 'SHELXS-86 (Sheldrick, 1990)'
_diffrn_ambient_temperature 293(2)
_diffrn_measurement_device 'Siemens P4'
_diffrn_measurement_method \w--2\q
_diffrn_radiation_monochromator graphite
_diffrn_radiation_source 'fine-focus sealed tube'
_diffrn_radiation_type MoK\a
_diffrn_radiation_wavelength 0.71073
_diffrn_reflns_av_R_equivalents 0.0316
_diffrn_reflns_av_sigmaI/netI 0.0342
_diffrn_reflns_limit_h_max 18
_diffrn_reflns_limit_h_min -1
_diffrn_reflns_limit_k_max 10
_diffrn_reflns_limit_k_min -1
_diffrn_reflns_limit_l_max 22
_diffrn_reflns_limit_l_min -22
_diffrn_reflns_number 5048
_diffrn_reflns_theta_max 30.02
_diffrn_reflns_theta_min 1.58
_diffrn_standards_decay_% 1.9
_diffrn_standards_interval_count 90
_diffrn_standards_number 3
_exptl_absorpt_coefficient_mu 1.574
_exptl_absorpt_correction_T_max 293(2)
_exptl_absorpt_correction_T_min 293(2)
_exptl_absorpt_correction_type psi-scan
_exptl_crystal_colour Blue
_exptl_crystal_density_diffrn 1.690
_exptl_crystal_description Prismatic
_exptl_crystal_F_000 836
_exptl_crystal_size_max 0.60
_exptl_crystal_size_mid 0.40
_exptl_crystal_size_min 0.15
_refine_diff_density_max 0.437
_refine_diff_density_min -0.461
_refine_diff_density_rms 0.071
_refine_ls_extinction_method none
_refine_ls_goodness_of_fit_all 1.052
_refine_ls_goodness_of_fit_obs 1.034
_refine_ls_hydrogen_treatment riding
_refine_ls_matrix_type full
_refine_ls_number_parameters 256
_refine_ls_number_reflns 4068
_refine_ls_number_restraints 0
_refine_ls_restrained_S_all 1.192
_refine_ls_restrained_S_obs 1.034
_refine_ls_R_factor_all 0.0620
_refine_ls_R_factor_obs 0.0429
_refine_ls_shift/esd_max 4.287
_refine_ls_shift/esd_mean 0.321
_refine_ls_structure_factor_coef Fsqd
_refine_ls_weighting_details 'w=1/[\s^2^(Fo^2^)+(0.0520P)^2^+1.4314P] where P=(Fo^2^+2Fc^2^)/3'
_refine_ls_weighting_scheme calc
_refine_ls_wR_factor_all 0.1404
_refine_ls_wR_factor_obs 0.1067
_reflns_number_observed 3178
_reflns_number_total 4119
_reflns_observed_criterion >2sigma(I)
_cod_data_source_file ic991209k_3.cif
_cod_data_source_block complex3{[Cu(L3)(H2O)](ClO4)}n
_cod_depositor_comments
;
The following automatic conversions were performed:

'_refine_ls_weighting_scheme' value 'calc
w=1/[\s^2^(Fo^2^)+(0.0520P)^2^+1.4314P] where P=(Fo^2^+2Fc^2^)/3' was
changed to 'calc'. New tag '_refine_ls_weighting_details' was
created. The value of the new tag was set to
'w=1/[\s^2^(Fo^2^)+(0.0520P)^2^+1.4314P] where P=(Fo^2^+2Fc^2^)/3'.

Automatic conversion script
Id: cif_fix_values 3143 2015-03-26 13:38:13Z robertas 
;
_cod_original_cell_volume 1604.6(2)
_cod_database_code 4321100

loop_
_symmetry_equiv_pos_as_xyz
'x, y, z'
'-x, y+1/2, -z+1/2'
'-x, -y, -z'
'x, -y-1/2, z-1/2'

loop_
_atom_site_aniso_label
_atom_site_aniso_U_11
_atom_site_aniso_U_22
_atom_site_aniso_U_33
_atom_site_aniso_U_23
_atom_site_aniso_U_13
_atom_site_aniso_U_12
Cu1 0.0305(2) 0.0445(2) 0.0483(2) -0.0067(2) 0.00976(14) -0.00022(13)
N1 0.0380(11) 0.0513(14) 0.0483(14) -0.0064(12) 0.0067(11) -0.0007(10)
C2 0.0382(13) 0.060(2) 0.054(2) -0.011(2) 0.0080(13) -0.0056(13)
C3 0.043(2) 0.085(3) 0.079(3) -0.028(2) 0.010(2) -0.015(2)
C4 0.062(2) 0.085(3) 0.097(3) -0.039(3) 0.012(2) -0.023(2)
C5 0.070(2) 0.072(2) 0.083(3) -0.034(2) 0.014(2) -0.007(2)
C6 0.052(2) 0.061(2) 0.068(2) -0.018(2) 0.016(2) -0.001(2)
C7 0.0305(12) 0.066(2) 0.067(2) -0.015(2) 0.0106(14) -0.0005(13)
N8 0.0325(10) 0.0547(14) 0.055(2) -0.0146(12) 0.0090(10) -0.0005(10)
C9 0.0358(14) 0.064(2) 0.079(3) -0.029(2) 0.011(2) 0.0018(14)
C10 0.0406(14) 0.059(2) 0.056(2) 0.0149(15) 0.0189(14) 0.0093(13)
C11 0.0331(11) 0.0444(14) 0.0433(15) 0.0000(12) 0.0073(11) 0.0027(10)
O12 0.0364(9) 0.0565(12) 0.0528(12) -0.0120(10) 0.0163(9) -0.0080(9)
O13 0.0368(9) 0.0497(11) 0.0506(12) 0.0060(9) 0.0135(9) 0.0099(8)
C14A 0.075(5) 0.049(4) 0.077(6) 0.008(4) 0.005(4) 0.016(3)
O1W 0.068(2) 0.080(2) 0.067(2) 0.0246(14) 0.0051(14) 0.0064(14)
O2W 0.080(2) 0.082(2) 0.067(2) 0.0056(14) 0.027(2) 0.0153(15)
O3W 0.0593(14) 0.077(2) 0.070(2) -0.0053(14) 0.0207(13) 0.0092(13)
Cl1 0.0628(5) 0.0901(7) 0.0780(7) -0.0134(6) 0.0162(5) -0.0093(5)
O20 0.147(5) 0.203(7) 0.247(8) -0.031(6) 0.026(5) 0.071(5)
O21A 0.344(29) 0.139(14) 0.223(29) -0.100(15) 0.154(24) -0.142(16)
O22A 0.160(11) 0.165(14) 0.093(7) -0.030(8) 0.055(8) -0.025(10)
O23A 0.078(8) 0.086(13) 0.097(17) -0.014(6) 0.027(11) -0.012(6)
O21B 0.210(13) 0.235(25) 0.170(15) -0.082(15) -0.102(12) 0.003(13)
O22B 0.244(18) 0.233(27) 0.230(30) 0.180(26) -0.104(19) -0.078(18)
O23B 0.121(11) 0.167(14) 0.249(28) 0.002(22) 0.113(16) 0.003(12)

loop_
_atom_site_label
_atom_site_type_symbol
_atom_site_fract_x
_atom_site_fract_y
_atom_site_fract_z
_atom_site_U_iso_or_equiv
_atom_site_thermal_displace_type
_atom_site_occupancy
_atom_site_calc_flag
_atom_site_refinement_flags
_atom_site_disorder_group
Cu1 Cu 0.37741(2) 0.29349(5) 0.19111(2) 0.04074(12) Uani 1 d . .
N1 N 0.2797(2) 0.1157(3) 0.1306(2) 0.0460(6) Uani 1 d . .
C2 C 0.1818(2) 0.1406(5) 0.1434(2) 0.0506(7) Uani 1 d . .
C3 C 0.1015(3) 0.0328(6) 0.1089(3) 0.0690(11) Uani 1 d . .
H3A H 0.0349(3) 0.0507(6) 0.1194(3) 0.083 Uiso 1 calc R .
C4 C 0.1224(3) -0.1032(6) 0.0582(3) 0.0815(14) Uani 1 d . .
H4A H 0.0701(3) -0.1793(6) 0.0348(3) 0.098 Uiso 1 calc R .
C5 C 0.2211(3) -0.1241(6) 0.0431(3) 0.0745(12) Uani 1 d . .
H5A H 0.2359(3) -0.2125(6) 0.0079(3) 0.089 Uiso 1 calc R .
C6 C 0.2987(3) -0.0124(5) 0.0808(2) 0.0595(9) Uani 1 d . .
H6A H 0.3658(3) -0.0279(5) 0.0709(2) 0.071 Uiso 1 calc R .
C7 C 0.1682(2) 0.2905(5) 0.1958(2) 0.0541(8) Uani 1 d . .
H7A H 0.1040(2) 0.3182(5) 0.2087(2) 0.065 Uiso 1 calc R .
N8 N 0.2482(2) 0.3815(4) 0.2228(2) 0.0473(6) Uani 1 d . .
C9 C 0.2424(2) 0.5383(6) 0.2744(3) 0.0595(9) Uani 1 d . .
H9A H 0.1678(106) 0.5283(185) 0.3118(94) 0.071 Uiso 0.47(3) d P 1
H9B H 0.2383(73) 0.6206(137) 0.2396(63) 0.071 Uiso 0.53(3) d P 2
C10 C 0.6615(2) 0.0491(5) 0.1578(2) 0.0506(7) Uani 1 d . .
H10A H 0.6701(2) 0.1436(5) 0.1199(2) 0.061 Uiso 1 calc R .
H10B H 0.6556(2) -0.0574(5) 0.1252(2) 0.061 Uiso 1 calc R .
C11 C 0.5615(2) 0.0770(4) 0.1908(2) 0.0402(6) Uani 1 d . .
O12 O 0.4625(2) 0.4779(3) 0.25376(14) 0.0475(5) Uani 1 d . .
O13 O 0.5047(2) 0.2001(3) 0.15941(14) 0.0450(5) Uani 1 d . .
C14A C 0.2242(8) 0.6842(10) 0.2237(7) 0.068(3) Uani 0.55(2) d P 1
H14A H 0.1624(8) 0.6673(10) 0.1824(7) 0.102 Uiso 0.52(10) calc PR 1
H14B H 0.2819(8) 0.7031(10) 0.1957(7) 0.102 Uiso 0.87(11) calc PR 1
H14C H 0.2155(8) 0.7833(10) 0.2578(7) 0.102 Uiso 0.66(10) calc PR 1
C14B C 0.1437(8) 0.5799(14) 0.2966(7) 0.060(4) Uiso 0.41(2) d P 2
H14D H 0.0902(8) 0.5689(14) 0.2477(7) 0.090 Uiso 0.70(9) calc PR 2
H14E H 0.1451(8) 0.6968(14) 0.3173(7) 0.090 Uiso 0.51(10) calc PR 2
H14F H 0.1301(8) 0.5017(14) 0.3396(7) 0.090 Uiso 0.64(12) calc PR 2
O1W O 0.3593(2) 0.4475(4) 0.0634(2) 0.0725(8) Uani 1 d . .
H1WA H 0.4040(2) 0.5283(4) 0.0680(2) 0.109 Uiso 1 d R .
H1WB H 0.2987(2) 0.4902(4) 0.0516(2) 0.109 Uiso 1 d R .
O2W O 0.4717(2) 0.7351(4) 0.0231(2) 0.0742(8) Uani 1 d . .
H2WA H 0.5200(2) 0.7722(4) 0.0614(2) 0.111 Uiso 1 d R .
H2WB H 0.4971(2) 0.7037(4) -0.0194(2) 0.111 Uiso 1 d R .
O3W O 0.3924(2) 0.1155(4) 0.3327(2) 0.0675(7) Uani 1 d . .
H3WA H 0.3319(2) 0.0876(4) 0.3396(2) 0.101 Uiso 1 d R .
H3WB H 0.4242(2) 0.0718(4) 0.2962(2) 0.101 Uiso 1 d R .
Cl1 Cl 0.87909(8) 0.5564(2) 0.10125(7) 0.0765(3) Uani 1 d . .
O20 O 0.9445(5) 0.4110(11) 0.0963(6) 0.201(3) Uani 1 d . 1
O21A O 0.9114(28) 0.7196(29) 0.1255(22) 0.222(17) Uani 0.47(3) d P 1
O22A O 0.8639(12) 0.5449(29) 0.0112(8) 0.136(7) Uani 0.48(3) d P 1
O23A O 0.7814(16) 0.4623(37) 0.1044(16) 0.086(9) Uani 0.35(9) d P 1
O21B O 0.9387(12) 0.6013(40) 0.1729(13) 0.222(11) Uani 0.53(3) d P 2
O22B O 0.8448(18) 0.6688(44) 0.0431(23) 0.254(20) Uani 0.52(3) d P 2
O23B O 0.7996(28) 0.5169(57) 0.1393(42) 0.169(13) Uani 0.65(9) d P 2

loop_
_atom_type_symbol
_atom_type_description
_atom_type_scat_dispersion_real
_atom_type_scat_dispersion_imag
_atom_type_scat_source
C C 0.0033 0.0016 'International Tables Vol C Tables 4.2.6.8 and 6.1.1.4'
H H 0.0000 0.0000 'International Tables Vol C Tables 4.2.6.8 and 6.1.1.4'
N N 0.0061 0.0033 'International Tables Vol C Tables 4.2.6.8 and 6.1.1.4'
O O 0.0106 0.0060 'International Tables Vol C Tables 4.2.6.8 and 6.1.1.4'
Cl Cl 0.1484 0.1585 'International Tables Vol C Tables 4.2.6.8 and 6.1.1.4'
Cu Cu 0.3201 1.2651 'International Tables Vol C Tables 4.2.6.8 and 6.1.1.4'

loop_
_geom_angle_atom_site_label_1
_geom_angle_atom_site_label_2
_geom_angle_atom_site_label_3
_geom_angle
_geom_angle_site_symmetry_1
_geom_angle_site_symmetry_3
_geom_angle_publ_flag
O13 Cu1 O12 88.20(9) . . ?
O13 Cu1 N8 178.59(10) . . ?
O12 Cu1 N8 93.03(9) . . ?
O13 Cu1 N1 96.98(10) . . ?
O12 Cu1 N1 174.82(9) . . ?
N8 Cu1 N1 81.79(10) . . ?
O13 Cu1 O1W 85.03(10) . . ?
O12 Cu1 O1W 92.46(10) . . ?
N8 Cu1 O1W 95.61(11) . . ?
N1 Cu1 O1W 87.99(11) . . ?
C6 N1 C2 119.1(3) . . ?
C6 N1 Cu1 129.1(2) . . ?
C2 N1 Cu1 111.8(2) . . ?
N1 C2 C3 122.1(3) . . ?
N1 C2 C7 114.8(3) . . ?
C3 C2 C7 123.1(3) . . ?
C2 C3 C4 118.4(3) . . ?
C5 C4 C3 119.2(4) . . ?
C4 C5 C6 119.5(4) . . ?
N1 C6 C5 121.6(3) . . ?
N8 C7 C2 117.1(3) . . ?
C7 N8 C9 121.4(3) . . ?
C7 N8 Cu1 114.5(2) . . ?
C9 N8 Cu1 124.0(2) . . ?
C14A C9 N8 110.7(5) . . ?
C14B C9 N8 117.5(5) . . ?
C14A C9 C10 114.5(5) . 2_655 ?
C14B C9 C10 118.4(5) . 2_655 ?
N8 C9 C10 109.3(3) . 2_655 ?
C11 C10 C9 114.4(3) . 2_645 ?
O13 C11 O12 122.6(2) . 2_645 ?
O13 C11 C10 117.0(2) . . ?
O12 C11 C10 120.4(3) 2_645 . ?
C11 O12 Cu1 127.7(2) 2_655 . ?
C11 O13 Cu1 129.9(2) . . ?
O22B Cl1 O23B 106.6(20) . . ?
O22B Cl1 O21B 122.1(22) . . ?
O23B Cl1 O21B 92.7(36) . . ?
O21A Cl1 O20 125.7(17) . . ?
O21A Cl1 O22A 109.1(16) . . ?
O20 Cl1 O22A 82.5(9) . . ?
O21A Cl1 O23A 132.0(16) . . ?
O20 Cl1 O23A 98.7(12) . . ?
O22A Cl1 O23A 92.4(12) . . ?

loop_
_geom_bond_atom_site_label_1
_geom_bond_atom_site_label_2
_geom_bond_distance
_geom_bond_site_symmetry_2
_geom_bond_publ_flag
Cu1 O13 1.970(2) . ?
Cu1 O12 1.970(2) . ?
Cu1 N8 1.978(2) . ?
Cu1 N1 2.006(3) . ?
Cu1 O1W 2.352(3) . ?
N1 C6 1.325(4) . ?
N1 C2 1.352(4) . ?
C2 C3 1.378(5) . ?
C2 C7 1.461(5) . ?
C3 C4 1.387(6) . ?
C4 C5 1.370(6) . ?
C5 C6 1.388(5) . ?
C7 N8 1.271(4) . ?
N8 C9 1.478(4) . ?
C9 C14A 1.386(9) . ?
C9 C14B 1.442(10) . ?
C9 C10 1.514(5) 2_655 ?
C10 C11 1.519(4) . ?
C10 C9 1.514(5) 2_645 ?
C11 O13 1.255(3) . ?
C11 O12 1.259(4) 2_645 ?
O12 C11 1.259(4) 2_655 ?
Cl1 O22B 1.296(11) . ?
Cl1 O23B 1.337(12) . ?
Cl1 O21B 1.318(11) . ?
Cl1 O21A 1.363(13) . ?
Cl1 O20 1.423(7) . ?
Cl1 O22A 1.432(12) . ?
Cl1 O23A 1.48(2) . ?
